data_4103300
loop_
_publ_author_name
'Airon C. Soegiarto'
'Angiolina Comotti'
'Michael D. Ward'

_publ_section_title
;
 Controlled Orientation of Polyconjugated Guest Molecules in Tunable Host
 Cavities
;
_journal_name_full 'Journal of the American Chemical Society'
_journal_page_first 14603
_journal_page_last 14616
_journal_paper_doi 10.1021/ja106106d
_journal_volume 132
_journal_year 2010
_chemical_formula_sum 'C58 H66 N6 O6 S2'
_chemical_formula_weight 1007.29
_chemical_name_systematic
; 
 ? 
;
_space_group_IT_number 14
_symmetry_cell_setting monoclinic
_symmetry_space_group_name_Hall '-P 2yn'
_symmetry_space_group_name_H-M 'P 1 21/n 1'
_atom_sites_solution_hydrogens geom
_atom_sites_solution_primary direct
_atom_sites_solution_secondary difmap
_audit_creation_method SHELXL-97
_cell_angle_alpha 90.00
_cell_angle_beta 90.583(2)
_cell_angle_gamma 90.00
_cell_formula_units_Z 2
_cell_length_a 7.7503(6)
_cell_length_b 30.182(2)
_cell_length_c 11.5482(9)
_cell_measurement_reflns_used 7366
_cell_measurement_temperature 173(2)
_cell_measurement_theta_max 26.36
_cell_measurement_theta_min 2.69
_cell_volume 2701.2(3)
_computing_cell_refinement 'Bruker SAINT'
_computing_data_collection 'Bruker APEX2'
_computing_data_reduction 'Bruker SAINT'
_computing_molecular_graphics 'Bruker SHELXTL'
_computing_publication_material 'Bruker SHELXTL'
_computing_structure_refinement 'SHELXL-97 (Sheldrick, 2008)'
_computing_structure_solution 'SHELXS-97 (Sheldrick, 2008)'
_diffrn_ambient_temperature 173(2)
_diffrn_measured_fraction_theta_full 0.998
_diffrn_measured_fraction_theta_max 0.998
_diffrn_measurement_device_type 'Bruker APEX-II CCD'
_diffrn_measurement_method '\f and \w scans'
_diffrn_radiation_monochromator graphite
_diffrn_radiation_source 'fine-focus sealed tube'
_diffrn_radiation_type MoK\a
_diffrn_radiation_wavelength 0.71073
_diffrn_reflns_av_R_equivalents 0.0582
_diffrn_reflns_av_sigmaI/netI 0.0342
_diffrn_reflns_limit_h_max 9
_diffrn_reflns_limit_h_min -9
_diffrn_reflns_limit_k_max 37
_diffrn_reflns_limit_k_min -37
_diffrn_reflns_limit_l_max 14
_diffrn_reflns_limit_l_min -14
_diffrn_reflns_number 49907
_diffrn_reflns_theta_full 26.39
_diffrn_reflns_theta_max 26.39
_diffrn_reflns_theta_min 1.89
_exptl_absorpt_coefficient_mu 0.154
_exptl_absorpt_correction_T_max 0.9893
_exptl_absorpt_correction_T_min 0.9802
_exptl_absorpt_correction_type multi-scan
_exptl_absorpt_process_details sadabs
_exptl_crystal_colour colourless
_exptl_crystal_density_diffrn 1.238
_exptl_crystal_density_method 'not measured'
_exptl_crystal_description slab
_exptl_crystal_F_000 1072
_exptl_crystal_size_max 0.13
_exptl_crystal_size_mid 0.12
_exptl_crystal_size_min 0.07
_refine_diff_density_max 0.549
_refine_diff_density_min -0.436
_refine_diff_density_rms 0.044
_refine_ls_extinction_method none
_refine_ls_goodness_of_fit_ref 1.028
_refine_ls_hydrogen_treatment constr
_refine_ls_matrix_type full
_refine_ls_number_parameters 325
_refine_ls_number_reflns 5545
_refine_ls_number_restraints 0
_refine_ls_restrained_S_all 1.028
_refine_ls_R_factor_all 0.0679
_refine_ls_R_factor_gt 0.0435
_refine_ls_shift/su_max 0.001
_refine_ls_shift/su_mean 0.000
_refine_ls_structure_factor_coef Fsqd
_refine_ls_weighting_details 'calc w=1/[\s^2^(Fo^2^)+(0.0415P)^2^+1.3193P] where P=(Fo^2^+2Fc^2^)/3'
_refine_ls_weighting_scheme calc
_refine_ls_wR_factor_gt 0.0960
_refine_ls_wR_factor_ref 0.1071
_reflns_number_gt 4125
_reflns_number_total 5545
_reflns_threshold_expression >2sigma(I)
_cod_data_source_file ja106106d_si_025.cif
_cod_data_source_block GDS_26
_cod_original_cell_volume 2701.2(4)
_cod_database_code 4103300

loop_
_symmetry_equiv_pos_as_xyz
'x, y, z'
'-x+1/2, y+1/2, -z+1/2'
'-x, -y, -z'
'x-1/2, -y-1/2, z-1/2'

loop_
_atom_site_label
_atom_site_type_symbol
_atom_site_fract_x
_atom_site_fract_y
_atom_site_fract_z
_atom_site_U_iso_or_equiv
_atom_site_adp_type
_atom_site_occupancy
_atom_site_symmetry_multiplicity
_atom_site_calc_flag
_atom_site_refinement_flags
C1 C 0.9268(2) 0.24026(6) 0.25128(16) 0.0265(4) Uani 1 1 d .
N1 N 1.0755(2) 0.24617(6) 0.19783(14) 0.0351(4) Uani 1 1 d .
H1A H 1.1734 0.2420 0.2355 0.042 Uiso 1 1 calc R
H1B H 1.0764 0.2543 0.1247 0.042 Uiso 1 1 calc R
N2 N 0.7799(2) 0.24634(5) 0.19377(14) 0.0340(4) Uani 1 1 d .
H2A H 0.6808 0.2422 0.2287 0.041 Uiso 1 1 calc R
H2B H 0.7814 0.2545 0.1206 0.041 Uiso 1 1 calc R
N3 N 0.9250(2) 0.22805(5) 0.36105(13) 0.0313(4) Uani 1 1 d .
H3A H 1.0228 0.2238 0.3989 0.038 Uiso 1 1 calc R
H3B H 0.8261 0.2241 0.3964 0.038 Uiso 1 1 calc R
C2 C 0.4596(2) 0.15182(6) 0.41905(15) 0.0248(4) Uani 1 1 d .
C3 C 0.5558(2) 0.12786(6) 0.33976(17) 0.0322(4) Uani 1 1 d .
H3 H 0.5999 0.1420 0.2728 0.039 Uiso 1 1 calc R
C4 C 0.5867(3) 0.08354(7) 0.35878(19) 0.0390(5) Uani 1 1 d .
H4 H 0.6523 0.0673 0.3043 0.047 Uiso 1 1 calc R
C5 C 0.5242(2) 0.06226(6) 0.4554(2) 0.0383(5) Uani 1 1 d .
C6 C 0.4278(3) 0.08667(7) 0.53371(19) 0.0380(5) Uani 1 1 d .
H6 H 0.3838 0.0725 0.6006 0.046 Uiso 1 1 calc R
C7 C 0.3944(2) 0.13130(6) 0.51615(17) 0.0308(4) Uani 1 1 d .
H7 H 0.3276 0.1475 0.5701 0.037 Uiso 1 1 calc R
C8 C 0.5631(3) 0.01349(7) 0.4723(3) 0.0618(8) Uani 1 1 d .
H8A H 0.5855 0.0005 0.3952 0.074 Uiso 1 1 calc R
H8B H 0.6717 0.0112 0.5179 0.074 Uiso 1 1 calc R
O1 O 0.42875(17) 0.21790(4) 0.27621(11) 0.0323(3) Uani 1 1 d .
O2 O 0.58218(16) 0.23005(4) 0.45653(11) 0.0312(3) Uani 1 1 d .
O3 O 0.27236(15) 0.22140(4) 0.45667(11) 0.0295(3) Uani 1 1 d .
S1 S 0.43258(6) 0.209425(15) 0.39990(4) 0.02490(12) Uani 1 1 d .
C9 C -0.0394(3) 1.12678(7) 0.1655(2) 0.0439(5) Uani 1 1 d .
H9 H -0.0670 1.1569 0.1497 0.053 Uiso 1 1 calc R
C10 C 0.0474(3) 1.11578(7) 0.2655(2) 0.0464(6) Uani 1 1 d .
H10 H 0.0802 1.1383 0.3188 0.056 Uiso 1 1 calc R
C11 C 0.0875(3) 1.07211(7) 0.28909(18) 0.0391(5) Uani 1 1 d .
H11 H 0.1466 1.0648 0.3590 0.047 Uiso 1 1 calc R
C12 C 0.0424(2) 1.03870(6) 0.21188(17) 0.0304(4) Uani 1 1 d .
C13 C -0.0453(2) 1.05061(6) 0.11166(17) 0.0337(4) Uani 1 1 d .
H13 H -0.0779 1.0282 0.0579 0.040 Uiso 1 1 calc R
C14 C -0.0866(3) 1.09410(7) 0.08778(18) 0.0389(5) Uani 1 1 d .
H14 H -0.1470 1.1015 0.0185 0.047 Uiso 1 1 calc R
C15 C 0.0839(3) 0.99067(7) 0.23672(19) 0.0390(5) Uani 1 1 d .
H15A H 0.1863 0.9893 0.2886 0.047 Uiso 1 1 calc R
H15B H 0.1142 0.9758 0.1632 0.047 Uiso 1 1 calc R
C16 C 0.0573(3) 0.82769(7) 0.3349(2) 0.0411(5) Uani 1 1 d .
H16 H 0.0850 0.7972 0.3441 0.049 Uiso 1 1 calc R
C17 C -0.0321(3) 0.84173(7) 0.2381(2) 0.0434(5) Uani 1 1 d .
H17 H -0.0658 0.8210 0.1803 0.052 Uiso 1 1 calc R
C18 C -0.0731(3) 0.88619(7) 0.22495(19) 0.0405(5) Uani 1 1 d .
H18 H -0.1351 0.8956 0.1580 0.049 Uiso 1 1 calc R
C19 C -0.0249(2) 0.91703(7) 0.30804(17) 0.0328(4) Uani 1 1 d .
C20 C 0.0654(3) 0.90217(7) 0.40491(18) 0.0367(5) Uani 1 1 d .
H20 H 0.0995 0.9228 0.4630 0.044 Uiso 1 1 calc R
C21 C 0.1064(3) 0.85775(7) 0.41811(19) 0.0398(5) Uani 1 1 d .
H21 H 0.1685 0.8481 0.4848 0.048 Uiso 1 1 calc R
C22 C -0.0636(3) 0.96556(7) 0.2925(2) 0.0422(5) Uani 1 1 d .
H22A H -0.0878 0.9788 0.3691 0.051 Uiso 1 1 calc R
H22B H -0.1686 0.9688 0.2437 0.051 Uiso 1 1 calc R
C23 C 0.4740(3) 0.84921(8) 0.0779(2) 0.0512(6) Uani 1 1 d .
H23 H 0.4502 0.8186 0.0889 0.061 Uiso 1 1 calc R
C24 C 0.4278(3) 0.87953(8) 0.1607(2) 0.0474(6) Uani 1 1 d .
H24 H 0.3723 0.8700 0.2293 0.057 Uiso 1 1 calc R
C25 C 0.4621(3) 0.92385(7) 0.14381(18) 0.0382(5) Uani 1 1 d .
H25 H 0.4303 0.9446 0.2016 0.046 Uiso 1 1 calc R
C26 C 0.5417(2) 0.93873(7) 0.04471(18) 0.0339(5) Uani 1 1 d .
C27 C 0.5881(3) 0.90762(8) -0.03735(18) 0.0419(5) Uani 1 1 d .
H27 H 0.6438 0.9170 -0.1060 0.050 Uiso 1 1 calc R
C28 C 0.5546(3) 0.86317(8) -0.0207(2) 0.0511(6) Uani 1 1 d .
H28 H 0.5874 0.8422 -0.0778 0.061 Uiso 1 1 calc R
C29 C 0.5760(3) 0.98750(7) 0.0263(2) 0.0431(5) Uani 1 1 d .
H29A H 0.6766 0.9908 -0.0252 0.052 Uiso 1 1 calc R
H29B H 0.6066 1.0012 0.1017 0.052 Uiso 1 1 calc R

loop_
_atom_site_aniso_label
_atom_site_aniso_U_11
_atom_site_aniso_U_22
_atom_site_aniso_U_33
_atom_site_aniso_U_23
_atom_site_aniso_U_13
_atom_site_aniso_U_12
C1 0.0249(10) 0.0211(9) 0.0334(10) 0.0020(8) -0.0006(8) -0.0001(7)
N1 0.0233(9) 0.0477(10) 0.0344(9) 0.0115(8) 0.0003(7) -0.0012(7)
N2 0.0241(8) 0.0456(10) 0.0325(9) 0.0098(7) 0.0027(7) 0.0017(7)
N3 0.0228(8) 0.0382(9) 0.0328(9) 0.0070(7) 0.0009(7) -0.0004(7)
C2 0.0198(9) 0.0280(9) 0.0266(10) -0.0004(7) -0.0026(7) 0.0004(7)
C3 0.0314(10) 0.0351(11) 0.0301(10) -0.0009(8) 0.0056(8) 0.0011(8)
C4 0.0315(11) 0.0354(11) 0.0503(13) -0.0070(10) 0.0096(10) 0.0031(9)
C5 0.0236(10) 0.0293(10) 0.0621(15) 0.0017(10) 0.0050(10) 0.0017(8)
C6 0.0315(11) 0.0378(11) 0.0449(12) 0.0126(9) 0.0072(9) -0.0014(9)
C7 0.0278(10) 0.0321(10) 0.0324(11) 0.0016(8) 0.0046(8) 0.0018(8)
C8 0.0404(14) 0.0346(13) 0.111(2) 0.0119(13) 0.0184(14) 0.0062(10)
O1 0.0323(7) 0.0376(8) 0.0270(7) 0.0062(6) 0.0003(6) 0.0018(6)
O2 0.0243(7) 0.0348(7) 0.0346(7) -0.0047(6) 0.0009(6) -0.0040(6)
O3 0.0224(7) 0.0330(7) 0.0330(7) -0.0018(6) 0.0016(5) 0.0030(5)
S1 0.0217(2) 0.0274(2) 0.0256(2) 0.00083(19) 0.00098(17) 0.00047(18)
C9 0.0414(13) 0.0280(11) 0.0623(15) -0.0001(10) 0.0048(11) 0.0044(9)
C10 0.0418(13) 0.0399(13) 0.0573(15) -0.0206(11) -0.0020(11) -0.0009(10)
C11 0.0331(11) 0.0489(13) 0.0350(12) -0.0062(10) -0.0036(9) 0.0045(9)
C12 0.0240(10) 0.0320(10) 0.0354(11) 0.0003(8) 0.0071(8) 0.0013(8)
C13 0.0304(10) 0.0327(11) 0.0380(11) -0.0071(9) -0.0003(9) -0.0025(8)
C14 0.0369(12) 0.0415(12) 0.0382(12) 0.0020(9) -0.0011(9) 0.0036(9)
C15 0.0348(11) 0.0344(11) 0.0480(13) 0.0065(9) 0.0112(10) 0.0061(9)
C16 0.0347(12) 0.0303(11) 0.0586(14) 0.0086(10) 0.0059(10) 0.0015(9)
C17 0.0436(13) 0.0409(12) 0.0458(13) -0.0059(10) 0.0048(10) -0.0066(10)
C18 0.0348(12) 0.0490(13) 0.0377(12) 0.0084(10) -0.0001(9) 0.0003(10)
C19 0.0251(10) 0.0351(11) 0.0383(11) 0.0079(9) 0.0099(8) 0.0021(8)
C20 0.0348(11) 0.0377(11) 0.0377(12) 0.0015(9) 0.0042(9) -0.0049(9)
C21 0.0346(12) 0.0408(12) 0.0441(13) 0.0149(10) -0.0035(9) -0.0021(9)
C22 0.0347(12) 0.0370(11) 0.0553(14) 0.0104(10) 0.0122(10) 0.0079(9)
C23 0.0574(15) 0.0337(12) 0.0622(16) 0.0123(11) -0.0104(13) -0.0003(11)
C24 0.0425(13) 0.0553(14) 0.0444(13) 0.0181(11) 0.0036(10) 0.0003(11)
C25 0.0326(11) 0.0439(12) 0.0382(12) 0.0002(10) 0.0022(9) 0.0080(9)
C26 0.0256(10) 0.0367(11) 0.0393(12) 0.0062(9) -0.0030(9) 0.0005(8)
C27 0.0393(12) 0.0522(14) 0.0341(12) 0.0038(10) 0.0031(9) 0.0015(10)
C28 0.0590(15) 0.0434(13) 0.0509(15) -0.0093(11) -0.0031(12) 0.0094(11)
C29 0.0358(12) 0.0396(12) 0.0538(14) 0.0067(10) -0.0089(10) -0.0050(9)

loop_
_atom_type_symbol
_atom_type_description
_atom_type_scat_dispersion_real
_atom_type_scat_dispersion_imag
_atom_type_scat_source
C C 0.0033 0.0016 'International Tables Vol C Tables 4.2.6.8 and 6.1.1.4'
H H 0.0000 0.0000 'International Tables Vol C Tables 4.2.6.8 and 6.1.1.4'
N N 0.0061 0.0033 'International Tables Vol C Tables 4.2.6.8 and 6.1.1.4'
O O 0.0106 0.0060 'International Tables Vol C Tables 4.2.6.8 and 6.1.1.4'
S S 0.1246 0.1234 'International Tables Vol C Tables 4.2.6.8 and 6.1.1.4'

loop_
_geom_angle_atom_site_label_1
_geom_angle_atom_site_label_2
_geom_angle_atom_site_label_3
_geom_angle
_geom_angle_site_symmetry_1
_geom_angle_site_symmetry_3
N3 C1 N1 120.17(17) . .
N3 C1 N2 120.15(17) . .
N1 C1 N2 119.68(17) . .
C1 N1 H1A 120.0 . .
C1 N1 H1B 120.0 . .
H1A N1 H1B 120.0 . .
C1 N2 H2A 120.0 . .
C1 N2 H2B 120.0 . .
H2A N2 H2B 120.0 . .
C1 N3 H3A 120.0 . .
C1 N3 H3B 120.0 . .
H3A N3 H3B 120.0 . .
C7 C2 C3 120.33(17) . .
C7 C2 S1 119.95(14) . .
C3 C2 S1 119.60(14) . .
C4 C3 C2 119.62(18) . .
C4 C3 H3 120.2 . .
C2 C3 H3 120.2 . .
C3 C4 C5 121.31(19) . .
C3 C4 H4 119.3 . .
C5 C4 H4 119.3 . .
C4 C5 C6 118.35(19) . .
C4 C5 C8 119.0(2) . .
C6 C5 C8 122.6(2) . .
C7 C6 C5 121.38(19) . .
C7 C6 H6 119.3 . .
C5 C6 H6 119.3 . .
C2 C7 C6 119.01(18) . .
C2 C7 H7 120.5 . .
C6 C7 H7 120.5 . .
C8 C8 C5 118.4(3) 3_656 .
C8 C8 H8A 107.7 3_656 .
C5 C8 H8A 107.7 . .
C8 C8 H8B 107.7 3_656 .
C5 C8 H8B 107.7 . .
H8A C8 H8B 107.1 . .
O1 S1 O3 112.99(8) . .
O1 S1 O2 111.90(8) . .
O3 S1 O2 111.62(8) . .
O1 S1 C2 107.34(8) . .
O3 S1 C2 106.80(8) . .
O2 S1 C2 105.68(8) . .
C10 C9 C14 119.9(2) . .
C10 C9 H9 120.0 . .
C14 C9 H9 120.0 . .
C9 C10 C11 120.3(2) . .
C9 C10 H10 119.8 . .
C11 C10 H10 119.8 . .
C10 C11 C12 120.8(2) . .
C10 C11 H11 119.6 . .
C12 C11 H11 119.6 . .
C13 C12 C11 117.81(18) . .
C13 C12 C15 120.65(18) . .
C11 C12 C15 121.53(19) . .
C14 C13 C12 121.74(19) . .
C14 C13 H13 119.1 . .
C12 C13 H13 119.1 . .
C13 C14 C9 119.4(2) . .
C13 C14 H14 120.3 . .
C9 C14 H14 120.3 . .
C12 C15 C22 113.49(16) . .
C12 C15 H15A 108.9 . .
C22 C15 H15A 108.9 . .
C12 C15 H15B 108.9 . .
C22 C15 H15B 108.9 . .
H15A C15 H15B 107.7 . .
C21 C16 C17 119.9(2) . .
C21 C16 H16 120.0 . .
C17 C16 H16 120.0 . .
C16 C17 C18 120.0(2) . .
C16 C17 H17 120.0 . .
C18 C17 H17 120.0 . .
C19 C18 C17 121.0(2) . .
C19 C18 H18 119.5 . .
C17 C18 H18 119.5 . .
C18 C19 C20 118.13(19) . .
C18 C19 C22 121.27(19) . .
C20 C19 C22 120.57(19) . .
C21 C20 C19 121.0(2) . .
C21 C20 H20 119.5 . .
C19 C20 H20 119.5 . .
C16 C21 C20 120.0(2) . .
C16 C21 H21 120.0 . .
C20 C21 H21 120.0 . .
C19 C22 C15 112.65(16) . .
C19 C22 H22A 109.1 . .
C15 C22 H22A 109.1 . .
C19 C22 H22B 109.1 . .
C15 C22 H22B 109.1 . .
H22A C22 H22B 107.8 . .
C28 C23 C24 119.8(2) . .
C28 C23 H23 120.1 . .
C24 C23 H23 120.1 . .
C23 C24 C25 119.8(2) . .
C23 C24 H24 120.1 . .
C25 C24 H24 120.1 . .
C24 C25 C26 121.4(2) . .
C24 C25 H25 119.3 . .
C26 C25 H25 119.3 . .
C25 C26 C27 117.93(19) . .
C25 C26 C29 120.9(2) . .
C27 C26 C29 121.13(19) . .
C28 C27 C26 120.9(2) . .
C28 C27 H27 119.5 . .
C26 C27 H27 119.5 . .
C23 C28 C27 120.2(2) . .
C23 C28 H28 119.9 . .
C27 C28 H28 119.9 . .
C26 C29 C29 113.8(2) . 3_675
C26 C29 H29A 108.8 . .
C29 C29 H29A 108.8 3_675 .
C26 C29 H29B 108.8 . .
C29 C29 H29B 108.8 3_675 .
H29A C29 H29B 107.7 . .

loop_
_geom_bond_atom_site_label_1
_geom_bond_atom_site_label_2
_geom_bond_distance
_geom_bond_site_symmetry_2
C1 N3 1.320(2) .
C1 N1 1.325(2) .
C1 N2 1.325(2) .
N1 H1A 0.8800 .
N1 H1B 0.8800 .
N2 H2A 0.8800 .
N2 H2B 0.8800 .
N3 H3A 0.8800 .
N3 H3B 0.8800 .
C2 C7 1.381(3) .
C2 C3 1.389(3) .
C2 S1 1.7650(18) .
C3 C4 1.376(3) .
C3 H3 0.9500 .
C4 C5 1.380(3) .
C4 H4 0.9500 .
C5 C6 1.390(3) .
C5 C8 1.515(3) .
C6 C7 1.386(3) .
C6 H6 0.9500 .
C7 H7 0.9500 .
C8 C8 1.429(5) 3_656
C8 H8A 0.9900 .
C8 H8B 0.9900 .
O1 S1 1.4511(13) .
O2 S1 1.4642(13) .
O3 S1 1.4556(13) .
C9 C10 1.371(3) .
C9 C14 1.380(3) .
C9 H9 0.9500 .
C10 C11 1.381(3) .
C10 H10 0.9500 .
C11 C12 1.388(3) .
C11 H11 0.9500 .
C12 C13 1.384(3) .
C12 C15 1.512(3) .
C13 C14 1.378(3) .
C13 H13 0.9500 .
C14 H14 0.9500 .
C15 C22 1.521(3) .
C15 H15A 0.9900 .
C15 H15B 0.9900 .
C16 C21 1.373(3) .
C16 C17 1.376(3) .
C16 H16 0.9500 .
C17 C18 1.387(3) .
C17 H17 0.9500 .
C18 C19 1.385(3) .
C18 H18 0.9500 .
C19 C20 1.388(3) .
C19 C22 1.506(3) .
C20 C21 1.386(3) .
C20 H20 0.9500 .
C21 H21 0.9500 .
C22 H22A 0.9900 .
C22 H22B 0.9900 .
C23 C28 1.371(3) .
C23 C24 1.374(3) .
C23 H23 0.9500 .
C24 C25 1.378(3) .
C24 H24 0.9500 .
C25 C26 1.381(3) .
C25 H25 0.9500 .
C26 C27 1.384(3) .
C26 C29 1.512(3) .
C27 C28 1.380(3) .
C27 H27 0.9500 .
C28 H28 0.9500 .
C29 C29 1.520(4) 3_675
C29 H29A 0.9900 .
C29 H29B 0.9900 .

loop_
_geom_hbond_atom_site_label_D
_geom_hbond_atom_site_label_H
_geom_hbond_atom_site_label_A
_geom_hbond_distance_DH
_geom_hbond_distance_HA
_geom_hbond_distance_DA
_geom_hbond_angle_DHA
_geom_hbond_site_symmetry_A
N1 H1A O1 0.88 2.16 2.998(2) 160.3 1_655
N1 H1B O2 0.88 2.00 2.879(2) 177.3 4_665
N2 H2A O1 0.88 2.16 3.017(2) 163.5 .
N2 H2B O3 0.88 2.03 2.906(2) 174.5 4_665
N3 H3A O3 0.88 2.04 2.906(2) 167.3 1_655
N3 H3B O2 0.88 2.03 2.888(2) 165.1 .

loop_
_geom_torsion_atom_site_label_1
_geom_torsion_atom_site_label_2
_geom_torsion_atom_site_label_3
_geom_torsion_atom_site_label_4
_geom_torsion
_geom_torsion_site_symmetry_4
C7 C2 C3 C4 -0.4(3) .
S1 C2 C3 C4 175.65(15) .
C2 C3 C4 C5 -0.1(3) .
C3 C4 C5 C6 0.3(3) .
C3 C4 C5 C8 -179.6(2) .
C4 C5 C6 C7 -0.1(3) .
C8 C5 C6 C7 179.9(2) .
C3 C2 C7 C6 0.6(3) .
S1 C2 C7 C6 -175.38(15) .
C5 C6 C7 C2 -0.4(3) .
C4 C5 C8 C8 -146.8(3) 3_656
C6 C5 C8 C8 33.2(5) 3_656
C7 C2 S1 O1 -151.26(14) .
C3 C2 S1 O1 32.68(17) .
C7 C2 S1 O3 -29.82(17) .
C3 C2 S1 O3 154.13(15) .
C7 C2 S1 O2 89.17(16) .
C3 C2 S1 O2 -86.89(16) .
C14 C9 C10 C11 -0.2(3) .
C9 C10 C11 C12 0.6(3) .
C10 C11 C12 C13 -0.7(3) .
C10 C11 C12 C15 -179.50(19) .
C11 C12 C13 C14 0.3(3) .
C15 C12 C13 C14 179.15(18) .
C12 C13 C14 C9 0.1(3) .
C10 C9 C14 C13 -0.2(3) .
C13 C12 C15 C22 -83.9(2) .
C11 C12 C15 C22 94.9(2) .
C21 C16 C17 C18 -0.2(3) .
C16 C17 C18 C19 0.2(3) .
C17 C18 C19 C20 -0.1(3) .
C17 C18 C19 C22 177.93(19) .
C18 C19 C20 C21 0.1(3) .
C22 C19 C20 C21 -177.94(18) .
C17 C16 C21 C20 0.2(3) .
C19 C20 C21 C16 -0.2(3) .
C18 C19 C22 C15 -92.9(2) .
C20 C19 C22 C15 85.1(2) .
C12 C15 C22 C19 175.53(18) .
C28 C23 C24 C25 0.3(4) .
C23 C24 C25 C26 0.3(3) .
C24 C25 C26 C27 -0.7(3) .
C24 C25 C26 C29 178.97(19) .
C25 C26 C27 C28 0.5(3) .
C29 C26 C27 C28 -179.2(2) .
C24 C23 C28 C27 -0.5(4) .
C26 C27 C28 C23 0.1(4) .
C25 C26 C29 C29 -85.2(3) 3_675
C27 C26 C29 C29 94.5(3) 3_675
